data_1532152
loop_
_publ_author_name
'Vanderah, T.A.'
'Roth, R.S.'
'Collins, T.R.'
'Wong-Ng, W.'
'Farber, L.'

_publ_section_title
;
 Phase equilibria and crystal chemistry in the (Ba O) - (Al2 O3) - (Nb2
 O5) and (Ba O) - (Nb2 O5) systems
;
_journal_name_full 'Journal of Alloys Compd.'
_journal_page_first 116
_journal_page_last 128
_journal_volume 346
_journal_year 2002
_chemical_formula_sum 'Ba3 Nb2 O8'
_chemical_name_systematic 'Ba3 (Nb2 O8)'
_space_group_IT_number 166
_symmetry_space_group_name_Hall '-R 3 2"'
_symmetry_space_group_name_H-M 'R -3 m :H'
_cell_angle_alpha 90
_cell_angle_beta 90
_cell_angle_gamma 120
_cell_formula_units_Z 3
_cell_length_a 6.0477
_cell_length_b 6.0477
_cell_length_c 21.289
_cell_volume 674.321
_citation_journal_id_ASTM JALCEU
_cod_data_source_file Vanderah_JALCEU_2002_554.cif
_cod_data_source_block Ba3Nb2O8
_cod_original_cell_volume 674.3205
_cod_database_code 1532152

loop_
_symmetry_equiv_pos_as_xyz
x,y,z
-y,x-y,z
-x+y,-x,z
y,x,-z
-x,-x+y,-z
x-y,-y,-z
-x,-y,-z
y,-x+y,-z
x-y,x,-z
-y,-x,z
x,x-y,z
-x+y,y,z
x+2/3,y+1/3,z+1/3
-y+2/3,x-y+1/3,z+1/3
-x+y+2/3,-x+1/3,z+1/3
y+2/3,x+1/3,-z+1/3
-x+2/3,-x+y+1/3,-z+1/3
x-y+2/3,-y+1/3,-z+1/3
-x+2/3,-y+1/3,-z+1/3
y+2/3,-x+y+1/3,-z+1/3
x-y+2/3,x+1/3,-z+1/3
-y+2/3,-x+1/3,z+1/3
x+2/3,x-y+1/3,z+1/3
-x+y+2/3,y+1/3,z+1/3
x+1/3,y+2/3,z+2/3
-y+1/3,x-y+2/3,z+2/3
-x+y+1/3,-x+2/3,z+2/3
y+1/3,x+2/3,-z+2/3
-x+1/3,-x+y+2/3,-z+2/3
x-y+1/3,-y+2/3,-z+2/3
-x+1/3,-y+2/3,-z+2/3
y+1/3,-x+y+2/3,-z+2/3
x-y+1/3,x+2/3,-z+2/3
-y+1/3,-x+2/3,z+2/3
x+1/3,x-y+2/3,z+2/3
-x+y+1/3,y+2/3,z+2/3

loop_
_atom_site_label
_atom_site_type_symbol
_atom_site_fract_x
_atom_site_fract_y
_atom_site_fract_z
_atom_site_occupancy
_atom_site_U_iso_or_equiv
O1 O-2 0.1681 0.3362 0.1015 1 0.0
O2 O-2 0.3333 0.6667 -0.0155 1 0.0
Ba1 Ba+2 0 0 0 1 0.0
Ba2 Ba+2 0.6667 0.3333 0.13346 1 0.0
Nb1 Nb+5 0.3333 0.6667 0.07192 1 0.0
